data_4517764
loop_
_publ_author_name
'Qian, Yin'
'Shao, Dong-Sheng'
'Yao, Wan-Wan'
'Yao, Zhi-Yuan'
'Wang, Lifeng'
'Liu, Wenlong'
'Ren, Xiao-Ming'

_publ_section_title
;
 A promising phase change material with record high ionic conductivity
 over a wide temperature range of plastic crystal phase and magnetic
 thermal memory effect.
;
_journal_name_full 'ACS applied materials &amp; interfaces'
_journal_paper_doi 10.1021/acsami.0c04751
_journal_year 2020
_chemical_formula_sum 'C14 H11 N6 Ni S4'
_chemical_formula_weight 450.24
_space_group_crystal_system monoclinic
_space_group_IT_number 15
_space_group_name_Hall '-C 2yc'
_space_group_name_H-M_alt 'C 1 2/c 1'
_atom_sites_solution_hydrogens mixed
_audit_creation_method SHELXL-2017/1
_cell_angle_alpha 90
_cell_angle_beta 127.7400(10)
_cell_angle_gamma 90
_cell_formula_units_Z 16
_cell_length_a 42.1499(14)
_cell_length_b 7.5617(2)
_cell_length_c 28.9285(10)
_cell_measurement_reflns_used 9927
_cell_measurement_temperature 173(2)
_cell_measurement_theta_max 27.46
_cell_measurement_theta_min 2.44
_cell_volume 7291.3(4)
_computing_structure_refinement 'SHELXL-2017/1 (Sheldrick, 2017)'
_computing_structure_solution 'SHELXT 2014/5 (Sheldrick, 2014)'
_diffrn_ambient_temperature 173(2)
_diffrn_measured_fraction_theta_full 0.997
_diffrn_measured_fraction_theta_max 0.992
_diffrn_measurement_device_type 'Bruker APEX-II CCD'
_diffrn_measurement_method '\f and \w scans'
_diffrn_radiation_type MoK\a
_diffrn_radiation_wavelength 0.71073
_diffrn_reflns_av_R_equivalents 0.0316
_diffrn_reflns_av_unetI/netI 0.0273
_diffrn_reflns_Laue_measured_fraction_full 0.997
_diffrn_reflns_Laue_measured_fraction_max 0.992
_diffrn_reflns_limit_h_max 54
_diffrn_reflns_limit_h_min -52
_diffrn_reflns_limit_k_max 9
_diffrn_reflns_limit_k_min -9
_diffrn_reflns_limit_l_max 37
_diffrn_reflns_limit_l_min -36
_diffrn_reflns_number 44520
_diffrn_reflns_point_group_measured_fraction_full 0.997
_diffrn_reflns_point_group_measured_fraction_max 0.992
_diffrn_reflns_theta_full 25.242
_diffrn_reflns_theta_max 27.561
_diffrn_reflns_theta_min 1.780
_exptl_absorpt_coefficient_mu 1.532
_exptl_absorpt_correction_T_max 0.7456
_exptl_absorpt_correction_T_min 0.5995
_exptl_absorpt_correction_type multi-scan
_exptl_absorpt_process_details sadabs
_exptl_crystal_colour black
_exptl_crystal_density_diffrn 1.641
_exptl_crystal_description plate
_exptl_crystal_F_000 3664
_exptl_crystal_size_max 0.250
_exptl_crystal_size_mid 0.220
_exptl_crystal_size_min 0.130
_refine_diff_density_max 1.836
_refine_diff_density_min -0.964
_refine_diff_density_rms 0.161
_refine_ls_extinction_coef 0.00061(6)
_refine_ls_extinction_expression Fc^*^=kFc[1+0.001xFc^2^\l^3^/sin(2\q)]^-1/4^
_refine_ls_extinction_method 'SHELXL-2017/1 (Sheldrick 2017)'
_refine_ls_goodness_of_fit_ref 1.231
_refine_ls_hydrogen_treatment constr
_refine_ls_matrix_type full
_refine_ls_number_parameters 508
_refine_ls_number_reflns 8359
_refine_ls_number_restraints 139
_refine_ls_restrained_S_all 1.240
_refine_ls_R_factor_all 0.0929
_refine_ls_R_factor_gt 0.0843
_refine_ls_shift/su_max 0.003
_refine_ls_shift/su_mean 0.000
_refine_ls_structure_factor_coef Fsqd
_refine_ls_weighting_details 'w=1/[\s^2^(Fo^2^)+215.5144P] where P=(Fo^2^+2Fc^2^)/3'
_refine_ls_weighting_scheme calc
_refine_ls_wR_factor_gt 0.1877
_refine_ls_wR_factor_ref 0.1909
_reflns_Friedel_coverage 0.000
_reflns_number_gt 7347
_reflns_number_total 8359
_reflns_threshold_expression 'I > 2\s(I)'
_cod_data_source_file am0c04751_si_002.cif
_cod_data_source_block 173K_a
_cod_original_sg_symbol_H-M 'C 2/c'
_cod_database_code 4517764
_shelx_shelxl_version_number 2017/1
_shelx_space_group_comment
;
The symmetry employed for this shelxl refinement is uniquely defined
by the following loop, which should always be used as a source of
symmetry information in preference to the above space-group names.
They are only intended as comments.
;
_shelx_estimated_absorpt_t_min 0.701
_shelx_estimated_absorpt_t_max 0.826

loop_
_space_group_symop_operation_xyz
'x, y, z'
'-x, y, -z+1/2'
'x+1/2, y+1/2, z'
'-x+1/2, y+1/2, -z+1/2'
'-x, -y, -z'
'x, -y, z-1/2'
'-x+1/2, -y+1/2, -z'
'x+1/2, -y+1/2, z-1/2'

loop_
_atom_site_label
_atom_site_type_symbol
_atom_site_fract_x
_atom_site_fract_y
_atom_site_fract_z
_atom_site_U_iso_or_equiv
_atom_site_adp_type
_atom_site_occupancy
_atom_site_site_symmetry_order
_atom_site_calc_flag
_atom_site_refinement_flags_posn
_atom_site_refinement_flags_adp
_atom_site_refinement_flags_occupancy
_atom_site_disorder_assembly
_atom_site_disorder_group
Ni1 Ni 0.28355(3) 0.69726(13) 0.43342(4) 0.0224(2) Uani 1 1 d . . . . .
Ni2 Ni 0.26850(2) 0.54290(11) 0.21289(3) 0.0168(2) Uani 1 1 d . . . . .
S1 S 0.31702(5) 0.6545(2) 0.21706(7) 0.0213(3) Uani 1 1 d . . . . .
S2 S 0.30851(5) 0.4214(2) 0.29729(7) 0.0242(4) Uani 1 1 d . . . . .
S3 S 0.22823(5) 0.6476(2) 0.12588(7) 0.0218(4) Uani 1 1 d . . . . .
S4 S 0.22054(5) 0.4227(2) 0.20810(7) 0.0246(4) Uani 1 1 d . . . . .
S5 S 0.23688(5) 0.8306(3) 0.42901(8) 0.0281(4) Uani 1 1 d . . . . .
S6 S 0.24217(5) 0.5977(2) 0.34581(7) 0.0238(4) Uani 1 1 d . . . . .
S7 S 0.33137(5) 0.5839(3) 0.43593(8) 0.0291(4) Uani 1 1 d . . . . .
S8 S 0.32412(6) 0.7855(3) 0.52273(8) 0.0357(5) Uani 1 1 d . . . . .
N1 N 0.4279(2) 0.6553(11) 0.3093(3) 0.0398(17) Uani 1 1 d . . . . .
N2 N 0.4166(2) 0.3363(12) 0.4130(3) 0.047(2) Uani 1 1 d . . . . .
N3 N 0.12070(19) 0.6436(12) -0.0035(3) 0.0409(18) Uani 1 1 d . . . . .
N4 N 0.1105(2) 0.3511(11) 0.1045(3) 0.0396(17) Uani 1 1 d . . . . .
N5 N 0.1271(2) 0.9049(11) 0.3293(3) 0.0395(17) Uani 1 1 d . . . . .
N6 N 0.1319(2) 0.5860(10) 0.2239(3) 0.0396(17) Uani 1 1 d . . . . .
N7 N 0.4334(3) 0.8163(19) 0.6453(4) 0.083(4) Uani 1 1 d . . . . .
N8 N 0.4436(2) 0.5481(14) 0.5362(3) 0.055(2) Uani 1 1 d . . . . .
N9 N 0.49154(18) 0.8561(10) 0.4435(3) 0.0331(15) Uani 1 1 d . . . . .
N10 N 0.48474(19) 1.0727(11) 0.3895(3) 0.0388(18) Uani 1 1 d . . . . .
C1 C 0.3977(2) 0.6209(10) 0.2980(3) 0.0276(15) Uani 1 1 d . . . . .
C2 C 0.3591(2) 0.5767(9) 0.2827(3) 0.0221(14) Uani 1 1 d . . . . .
C3 C 0.3554(2) 0.4741(9) 0.3176(3) 0.0235(14) Uani 1 1 d . . . . .
C4 C 0.3894(2) 0.3990(11) 0.3709(3) 0.0304(16) Uani 1 1 d . . . . .
C5 C 0.1476(2) 0.6113(11) 0.0431(3) 0.0305(16) Uani 1 1 d . . . . .
C6 C 0.18208(19) 0.5718(9) 0.1023(3) 0.0222(14) Uani 1 1 d . . . . .
C7 C 0.17887(19) 0.4751(9) 0.1387(3) 0.0215(13) Uani 1 1 d . . . . .
C8 C 0.1410(2) 0.4073(10) 0.1196(3) 0.0270(15) Uani 1 1 d . . . . .
C9 C 0.1570(2) 0.8480(10) 0.3430(3) 0.0288(16) Uani 1 1 d . . . . .
C10 C 0.1944(2) 0.7809(10) 0.3611(3) 0.0251(14) Uani 1 1 d . . . . .
C11 C 0.19666(19) 0.6731(9) 0.3239(3) 0.0214(13) Uani 1 1 d . . . . .
C12 C 0.1609(2) 0.6236(10) 0.2677(3) 0.0274(15) Uani 1 1 d . . . . .
C13 C 0.4052(3) 0.7721(17) 0.6005(4) 0.052(3) Uani 1 1 d . . . . .
C14 C 0.3702(2) 0.7232(14) 0.5432(3) 0.038(2) Uani 1 1 d . . . . .
C15 C 0.3734(2) 0.6331(13) 0.5057(3) 0.0345(18) Uani 1 1 d . . . . .
C16 C 0.4121(2) 0.5801(14) 0.5218(3) 0.039(2) Uani 1 1 d . . . . .
C17 C 0.4825(2) 0.7172(14) 0.4688(4) 0.045(2) Uani 1 1 d . . . . .
H17A H 0.458413 0.749447 0.464883 0.067 Uiso 1 1 calc R U . . .
H17B H 0.505160 0.703319 0.510287 0.067 Uiso 1 1 calc R U . . .
H17C H 0.477792 0.605615 0.448280 0.067 Uiso 1 1 calc R U . . .
C18 C 0.5284(2) 0.8838(15) 0.4562(4) 0.048(3) Uani 1 1 d . . . . .
H18 H 0.552384 0.819795 0.483682 0.058 Uiso 1 1 calc R U . . .
C19 C 0.5242(3) 1.0180(16) 0.4225(4) 0.052(3) Uani 1 1 d . . . . .
H19 H 0.544599 1.066468 0.421533 0.062 Uiso 1 1 calc R U . . .
C20 C 0.4590(3) 1.1452(18) 0.2895(4) 0.060(3) Uani 1 1 d . . . . .
H20A H 0.484429 1.108815 0.298170 0.090 Uiso 1 1 calc R U . . .
H20B H 0.446870 1.239494 0.260131 0.090 Uiso 1 1 calc R U . . .
H20C H 0.440703 1.043751 0.274428 0.090 Uiso 1 1 calc R U . . .
C21 C 0.4665(3) 1.2114(13) 0.3441(4) 0.045(2) Uani 1 1 d . . . . .
H21A H 0.484600 1.315063 0.358937 0.054 Uiso 1 1 calc R U . . .
H21B H 0.440815 1.250026 0.335152 0.054 Uiso 1 1 calc R U . . .
C22 C 0.4661(2) 0.9724(12) 0.4035(3) 0.0325(17) Uani 1 1 d . . . . .
H22 H 0.438587 0.982432 0.387380 0.039 Uiso 1 1 calc R U . . .
C26 C 0.1307(5) 0.363(2) 0.3397(6) 0.072(5) Uani 0.5 1 d D U P A -1
H26A H 0.136948 0.442828 0.319124 0.086 Uiso 0.5 1 calc R U P A -1
H26B H 0.117586 0.255430 0.315520 0.086 Uiso 0.5 1 calc R U P A -1
C28 C 0.1035(8) 0.453(5) 0.3491(14) 0.130(10) Uani 0.5 1 d D U P A -1
H28A H 0.098640 0.375141 0.371190 0.195 Uiso 0.5 1 calc R U P A -1
H28B H 0.078007 0.481184 0.311234 0.195 Uiso 0.5 1 calc R U P A -1
H28C H 0.116182 0.562811 0.371170 0.195 Uiso 0.5 1 calc R U P A -1
N13 N 0.1685(4) 0.3138(14) 0.3985(5) 0.064(4) Uani 0.5 1 d DG U P A -1
C23 C 0.2074(4) 0.325(2) 0.4224(6) 0.042(3) Uiso 0.5 1 d DG U P A -1
H23 H 0.218138 0.371090 0.404019 0.051 Uiso 0.5 1 calc R U P A -1
N14 N 0.2286(5) 0.262(2) 0.4768(6) 0.075(4) Uani 0.5 1 d DG U P A -1
C25 C 0.2027(5) 0.210(2) 0.4865(7) 0.055(3) Uani 0.5 1 d DG U P A -1
H25 H 0.209536 0.160115 0.521638 0.066 Uiso 0.5 1 calc R U P A -1
C24 C 0.1656(4) 0.2427(19) 0.4381(6) 0.069(4) Uani 0.5 1 d DG U P A -1
H24 H 0.141392 0.219241 0.432743 0.082 Uiso 0.5 1 calc R U P A -1
C27 C 0.2725(6) 0.241(4) 0.5235(12) 0.122(10) Uani 0.5 1 d D U P A -1
H27A H 0.280164 0.182338 0.559170 0.183 Uiso 0.5 1 d R U P A -1
H27B H 0.283980 0.360330 0.532967 0.183 Uiso 0.5 1 d R U P A -1
H27C H 0.282644 0.172783 0.506191 0.183 Uiso 0.5 1 d R U P A -1
N12 N 0.0095(3) 0.1210(13) 0.2698(4) 0.041(3) Uani 0.5 1 d DG U P B -2
C30 C 0.0124(3) 0.1624(17) 0.3157(5) 0.043(3) Uani 0.5 1 d DG U P B -2
H30 H -0.008132 0.151390 0.319918 0.051 Uiso 0.5 1 calc R U P B -2
C31 C 0.0483(3) 0.2214(17) 0.3548(5) 0.049(3) Uani 0.5 1 d G U P B -2
H31 H 0.058730 0.261351 0.392850 0.058 Uiso 0.5 1 calc R U P B -2
N11 N 0.0675(3) 0.2164(13) 0.3331(5) 0.051(3) Uani 0.5 1 d DG U P B -2
C29 C 0.0435(3) 0.1543(15) 0.2806(5) 0.044(3) Uani 0.5 1 d DG U P B -2
H29 H 0.049757 0.136426 0.254503 0.053 Uiso 0.5 1 calc R U P B -2
C32 C 0.1100(4) 0.271(2) 0.3620(11) 0.070(5) Uani 0.5 1 d D U P B -2
H32A H 0.111972 0.296667 0.330268 0.084 Uiso 0.5 1 calc R U P B -2
H32B H 0.114008 0.385456 0.381740 0.084 Uiso 0.5 1 calc R U P B -2
C33 C 0.1452(9) 0.158(5) 0.4053(16) 0.162(15) Uani 0.5 1 d D U P B -2
H33A H 0.147182 0.146687 0.440759 0.242 Uiso 0.5 1 calc R U P B -2
H33B H 0.169760 0.212555 0.415210 0.242 Uiso 0.5 1 calc R U P B -2
H33C H 0.141756 0.040786 0.388433 0.242 Uiso 0.5 1 calc R U P B -2
C34 C -0.0263(5) 0.047(2) 0.2133(7) 0.057(5) Uani 0.5 1 d D U P B -2
H34A H -0.020604 -0.074044 0.208432 0.086 Uiso 0.5 1 calc R U P B -2
H34B H -0.032333 0.120427 0.180834 0.086 Uiso 0.5 1 calc R U P B -2
H34C H -0.049454 0.047113 0.213564 0.086 Uiso 0.5 1 calc R U P B -2

loop_
_atom_site_aniso_label
_atom_site_aniso_U_11
_atom_site_aniso_U_22
_atom_site_aniso_U_33
_atom_site_aniso_U_23
_atom_site_aniso_U_13
_atom_site_aniso_U_12
Ni1 0.0197(4) 0.0270(5) 0.0182(4) -0.0023(4) 0.0104(4) -0.0036(4)
Ni2 0.0162(4) 0.0159(4) 0.0162(4) -0.0003(3) 0.0089(3) -0.0009(3)
S1 0.0180(7) 0.0228(8) 0.0204(8) 0.0035(6) 0.0104(6) -0.0008(6)
S2 0.0212(8) 0.0270(9) 0.0210(8) 0.0061(7) 0.0112(7) -0.0008(7)
S3 0.0166(7) 0.0262(9) 0.0185(7) 0.0030(6) 0.0086(6) -0.0021(6)
S4 0.0223(8) 0.0287(9) 0.0221(8) 0.0002(7) 0.0132(7) -0.0058(7)
S5 0.0244(9) 0.0328(10) 0.0253(9) -0.0076(7) 0.0143(7) -0.0030(7)
S6 0.0229(8) 0.0225(8) 0.0194(8) -0.0012(6) 0.0096(7) 0.0019(7)
S7 0.0237(8) 0.0398(11) 0.0207(8) -0.0024(8) 0.0120(7) 0.0014(8)
S8 0.0234(9) 0.0614(14) 0.0238(9) -0.0150(9) 0.0152(8) -0.0129(9)
N1 0.024(3) 0.049(5) 0.042(4) 0.006(3) 0.018(3) 0.000(3)
N2 0.032(4) 0.058(5) 0.029(4) 0.018(4) 0.008(3) 0.010(4)
N3 0.021(3) 0.069(5) 0.023(3) 0.010(3) 0.008(3) 0.003(3)
N4 0.025(3) 0.050(5) 0.044(4) -0.002(3) 0.021(3) -0.008(3)
N5 0.030(4) 0.048(4) 0.043(4) 0.008(3) 0.024(3) 0.007(3)
N6 0.033(4) 0.040(4) 0.031(4) 0.004(3) 0.012(3) 0.003(3)
N7 0.039(5) 0.181(13) 0.032(4) -0.023(6) 0.022(4) -0.041(6)
N8 0.032(4) 0.088(7) 0.042(4) 0.012(5) 0.021(4) 0.006(4)
N9 0.019(3) 0.045(4) 0.033(3) 0.015(3) 0.014(3) 0.005(3)
N10 0.022(3) 0.063(5) 0.028(3) 0.014(3) 0.014(3) -0.002(3)
C1 0.023(3) 0.028(4) 0.025(3) 0.005(3) 0.012(3) 0.002(3)
C2 0.021(3) 0.018(3) 0.020(3) 0.000(3) 0.009(3) 0.000(3)
C3 0.021(3) 0.021(3) 0.023(3) 0.005(3) 0.011(3) 0.003(3)
C4 0.025(4) 0.035(4) 0.028(4) 0.003(3) 0.014(3) -0.001(3)
C5 0.022(3) 0.040(4) 0.029(4) -0.001(3) 0.015(3) -0.002(3)
C6 0.018(3) 0.024(3) 0.021(3) -0.005(3) 0.010(3) -0.001(3)
C7 0.020(3) 0.019(3) 0.023(3) -0.002(3) 0.012(3) -0.003(3)
C8 0.024(4) 0.031(4) 0.028(4) 0.001(3) 0.017(3) 0.001(3)
C9 0.030(4) 0.029(4) 0.030(4) 0.005(3) 0.020(3) -0.001(3)
C10 0.024(3) 0.022(3) 0.026(3) 0.006(3) 0.013(3) 0.000(3)
C11 0.020(3) 0.019(3) 0.016(3) 0.005(3) 0.007(3) 0.003(3)
C12 0.025(4) 0.030(4) 0.020(3) 0.005(3) 0.010(3) 0.007(3)
C13 0.032(4) 0.103(9) 0.029(4) -0.014(5) 0.022(4) -0.023(5)
C14 0.024(4) 0.069(6) 0.022(4) -0.005(4) 0.015(3) -0.014(4)
C15 0.024(4) 0.056(5) 0.022(3) 0.003(3) 0.013(3) -0.007(4)
C16 0.023(4) 0.068(6) 0.021(4) 0.001(4) 0.012(3) -0.004(4)
C17 0.028(4) 0.059(6) 0.037(5) 0.027(4) 0.015(4) 0.009(4)
C18 0.019(4) 0.076(7) 0.048(5) 0.037(5) 0.019(4) 0.013(4)
C19 0.025(4) 0.081(8) 0.049(5) 0.031(5) 0.022(4) 0.007(4)
C20 0.043(5) 0.096(9) 0.034(5) 0.029(5) 0.019(4) 0.013(6)
C21 0.030(4) 0.051(6) 0.036(4) 0.021(4) 0.010(4) 0.000(4)
C22 0.019(3) 0.046(5) 0.027(4) 0.003(3) 0.012(3) 0.001(3)
C26 0.092(9) 0.044(8) 0.061(7) 0.002(7) 0.037(7) -0.006(8)
C28 0.107(14) 0.102(17) 0.115(17) -0.009(15) 0.035(12) 0.026(14)
N13 0.086(6) 0.043(6) 0.055(5) -0.006(5) 0.039(5) -0.003(6)
N14 0.084(6) 0.050(7) 0.085(7) -0.006(6) 0.049(5) 0.011(6)
C25 0.090(7) 0.035(7) 0.056(6) -0.009(6) 0.053(6) 0.004(6)
C24 0.094(7) 0.044(7) 0.057(7) -0.009(6) 0.041(6) -0.008(7)
C27 0.087(8) 0.070(13) 0.166(16) -0.087(13) 0.055(11) -0.004(11)
N12 0.047(6) 0.031(6) 0.054(6) 0.002(5) 0.036(5) 0.001(5)
C30 0.054(6) 0.038(6) 0.055(6) 0.007(5) 0.043(5) 0.002(6)
C31 0.054(6) 0.051(7) 0.051(6) 0.005(6) 0.038(5) 0.011(6)
N11 0.047(5) 0.048(6) 0.060(6) -0.011(5) 0.033(5) -0.004(5)
C29 0.049(7) 0.042(7) 0.048(6) -0.006(6) 0.033(6) -0.004(6)
C32 0.043(7) 0.059(9) 0.084(9) -0.020(8) 0.028(7) -0.002(7)
C33 0.082(11) 0.105(18) 0.142(19) -0.019(16) -0.011(15) 0.013(14)
C34 0.052(11) 0.035(10) 0.065(9) -0.004(8) 0.026(8) -0.009(8)

loop_
_atom_type_symbol
_atom_type_description
_atom_type_scat_dispersion_real
_atom_type_scat_dispersion_imag
_atom_type_scat_source
C C 0.0033 0.0016 'International Tables Vol C Tables 4.2.6.8 and 6.1.1.4'
H H 0.0000 0.0000 'International Tables Vol C Tables 4.2.6.8 and 6.1.1.4'
N N 0.0061 0.0033 'International Tables Vol C Tables 4.2.6.8 and 6.1.1.4'
S S 0.1246 0.1234 'International Tables Vol C Tables 4.2.6.8 and 6.1.1.4'
Ni Ni 0.3393 1.1124 'International Tables Vol C Tables 4.2.6.8 and 6.1.1.4'

loop_
_geom_angle_atom_site_label_1
_geom_angle_atom_site_label_2
_geom_angle_atom_site_label_3
_geom_angle
_geom_angle_site_symmetry_1
_geom_angle_site_symmetry_3
_geom_angle_publ_flag
S5 Ni1 S6 92.40(7) . . ?
S5 Ni1 S7 175.26(9) . . ?
S6 Ni1 S7 88.14(7) . . ?
S5 Ni1 S8 87.22(8) . . ?
S6 Ni1 S8 176.97(9) . . ?
S7 Ni1 S8 92.49(8) . . ?
S4 Ni2 S1 177.98(8) . . ?
S4 Ni2 S2 86.87(7) . . ?
S1 Ni2 S2 92.63(7) . . ?
S4 Ni2 S3 92.47(7) . . ?
S1 Ni2 S3 87.90(7) . . ?
S2 Ni2 S3 176.13(8) . . ?
C2 S1 Ni2 103.4(2) . . ?
C3 S2 Ni2 103.2(2) . . ?
C6 S3 Ni2 103.5(2) . . ?
C7 S4 Ni2 103.1(2) . . ?
C10 S5 Ni1 104.1(3) . . ?
C11 S6 Ni1 103.7(2) . . ?
C15 S7 Ni1 102.9(3) . . ?
C14 S8 Ni1 103.3(3) . . ?
C22 N9 C18 108.3(7) . . ?
C22 N9 C17 126.6(6) . . ?
C18 N9 C17 125.1(7) . . ?
C22 N10 C19 107.9(7) . . ?
C22 N10 C21 126.6(7) . . ?
C19 N10 C21 125.4(7) . . ?
N1 C1 C2 179.0(8) . . ?
C3 C2 C1 121.9(6) . . ?
C3 C2 S1 120.2(5) . . ?
C1 C2 S1 117.9(5) . . ?
C2 C3 C4 122.2(6) . . ?
C2 C3 S2 120.5(5) . . ?
C4 C3 S2 117.2(5) . . ?
N2 C4 C3 178.7(10) . . ?
N3 C5 C6 179.4(10) . . ?
C7 C6 C5 121.8(6) . . ?
C7 C6 S3 119.9(5) . . ?
C5 C6 S3 118.3(5) . . ?
C6 C7 C8 120.9(6) . . ?
C6 C7 S4 121.0(5) . . ?
C8 C7 S4 118.0(5) . . ?
N4 C8 C7 179.3(10) . . ?
N5 C9 C10 178.5(10) . . ?
C11 C10 C9 120.5(7) . . ?
C11 C10 S5 119.9(5) . . ?
C9 C10 S5 119.6(6) . . ?
C10 C11 C12 120.4(6) . . ?
C10 C11 S6 119.9(5) . . ?
C12 C11 S6 119.7(5) . . ?
N6 C12 C11 177.8(8) . . ?
N7 C13 C14 177.4(12) . . ?
C15 C14 C13 121.1(8) . . ?
C15 C14 S8 120.6(6) . . ?
C13 C14 S8 118.3(7) . . ?
C14 C15 C16 121.7(7) . . ?
C14 C15 S7 120.7(6) . . ?
C16 C15 S7 117.6(6) . . ?
N8 C16 C15 175.8(11) . . ?
N9 C17 H17A 109.5 . . ?
N9 C17 H17B 109.5 . . ?
H17A C17 H17B 109.5 . . ?
N9 C17 H17C 109.5 . . ?
H17A C17 H17C 109.5 . . ?
H17B C17 H17C 109.5 . . ?
C19 C18 N9 107.1(7) . . ?
C19 C18 H18 126.4 . . ?
N9 C18 H18 126.4 . . ?
C18 C19 N10 107.3(7) . . ?
C18 C19 H19 126.4 . . ?
N10 C19 H19 126.4 . . ?
C21 C20 H20A 109.5 . . ?
C21 C20 H20B 109.5 . . ?
H20A C20 H20B 109.5 . . ?
C21 C20 H20C 109.5 . . ?
H20A C20 H20C 109.5 . . ?
H20B C20 H20C 109.5 . . ?
N10 C21 C20 111.1(9) . . ?
N10 C21 H21A 109.4 . . ?
C20 C21 H21A 109.4 . . ?
N10 C21 H21B 109.4 . . ?
C20 C21 H21B 109.4 . . ?
H21A C21 H21B 108.0 . . ?
N9 C22 N10 109.4(7) . . ?
N9 C22 H22 125.3 . . ?
N10 C22 H22 125.3 . . ?
C28 C26 N13 107.8(15) . . ?
C28 C26 H26A 110.1 . . ?
N13 C26 H26A 110.1 . . ?
C28 C26 H26B 110.1 . . ?
N13 C26 H26B 110.1 . . ?
H26A C26 H26B 108.5 . . ?
C26 C28 H28A 109.5 . . ?
C26 C28 H28B 109.5 . . ?
H28A C28 H28B 109.5 . . ?
C26 C28 H28C 109.5 . . ?
H28A C28 H28C 109.5 . . ?
H28B C28 H28C 109.5 . . ?
C24 N13 C23 108.0 . . ?
C24 N13 C26 118.7(12) . . ?
C23 N13 C26 133.3(12) . . ?
N14 C23 N13 108.0 . . ?
N14 C23 H23 126.0 . . ?
N13 C23 H23 126.0 . . ?
C23 N14 C25 108.0 . . ?
C23 N14 C27 131.9(15) . . ?
C25 N14 C27 120.1(15) . . ?
C24 C25 N14 108.0 . . ?
C24 C25 H25 126.0 . . ?
N14 C25 H25 126.0 . . ?
C25 C24 N13 108.0 . . ?
C25 C24 H24 126.0 . . ?
N13 C24 H24 126.0 . . ?
N14 C27 H27A 115.3 . . ?
N14 C27 H27B 106.6 . . ?
H27A C27 H27B 109.5 . . ?
N14 C27 H27C 106.4 . . ?
H27A C27 H27C 109.5 . . ?
H27B C27 H27C 109.5 . . ?
C29 N12 C30 108.0 . . ?
C29 N12 C34 124.3(11) . . ?
C30 N12 C34 127.7(11) . . ?
N12 C30 C31 108.0 . . ?
N12 C30 H30 126.0 . . ?
C31 C30 H30 126.0 . . ?
N11 C31 C30 108.0 . . ?
N11 C31 H31 126.0 . . ?
C30 C31 H31 126.0 . . ?
C31 N11 C29 108.0 . . ?
C31 N11 C32 127.6(13) . . ?
C29 N11 C32 124.3(13) . . ?
N11 C29 N12 108.0 . . ?
N11 C29 H29 126.0 . . ?
N12 C29 H29 126.0 . . ?
C33 C32 N11 123(2) . . ?
C33 C32 H32A 106.6 . . ?
N11 C32 H32A 106.6 . . ?
C33 C32 H32B 106.6 . . ?
N11 C32 H32B 106.6 . . ?
H32A C32 H32B 106.6 . . ?
C32 C33 H33A 109.5 . . ?
C32 C33 H33B 109.5 . . ?
H33A C33 H33B 109.5 . . ?
C32 C33 H33C 109.5 . . ?
H33A C33 H33C 109.5 . . ?
H33B C33 H33C 109.5 . . ?
N12 C34 H34A 109.5 . . ?
N12 C34 H34B 109.5 . . ?
H34A C34 H34B 109.5 . . ?
N12 C34 H34C 109.5 . . ?
H34A C34 H34C 109.5 . . ?
H34B C34 H34C 109.5 . . ?

loop_
_geom_bond_atom_site_label_1
_geom_bond_atom_site_label_2
_geom_bond_distance
_geom_bond_site_symmetry_2
_geom_bond_publ_flag
Ni1 S5 2.144(2) . ?
Ni1 S6 2.1499(19) . ?
Ni1 S7 2.150(2) . ?
Ni1 S8 2.153(2) . ?
Ni2 S4 2.1420(19) . ?
Ni2 S1 2.1465(18) . ?
Ni2 S2 2.1467(18) . ?
Ni2 S3 2.1477(18) . ?
S1 C2 1.725(7) . ?
S2 C3 1.727(7) . ?
S3 C6 1.718(7) . ?
S4 C7 1.719(7) . ?
S5 C10 1.702(7) . ?
S6 C11 1.709(7) . ?
S7 C15 1.724(8) . ?
S8 C14 1.712(8) . ?
N1 C1 1.135(10) . ?
N2 C4 1.147(10) . ?
N3 C5 1.136(10) . ?
N4 C8 1.154(10) . ?
N5 C9 1.148(10) . ?
N6 C12 1.133(10) . ?
N7 C13 1.149(11) . ?
N8 C16 1.149(11) . ?
N9 C22 1.320(10) . ?
N9 C18 1.378(9) . ?
N9 C17 1.459(10) . ?
N10 C22 1.324(10) . ?
N10 C19 1.381(10) . ?
N10 C21 1.477(10) . ?
C1 C2 1.437(10) . ?
C2 C3 1.358(10) . ?
C3 C4 1.431(10) . ?
C5 C6 1.444(10) . ?
C6 C7 1.356(10) . ?
C7 C8 1.429(9) . ?
C9 C10 1.419(10) . ?
C10 C11 1.398(10) . ?
C11 C12 1.435(9) . ?
C13 C14 1.438(11) . ?
C14 C15 1.357(12) . ?
C15 C16 1.451(11) . ?
C17 H17A 0.9800 . ?
C17 H17B 0.9800 . ?
C17 H17C 0.9800 . ?
C18 C19 1.342(12) . ?
C18 H18 0.9500 . ?
C19 H19 0.9500 . ?
C20 C21 1.494(14) . ?
C20 H20A 0.9800 . ?
C20 H20B 0.9800 . ?
C20 H20C 0.9800 . ?
C21 H21A 0.9900 . ?
C21 H21B 0.9900 . ?
C22 H22 0.9500 . ?
C26 C28 1.496(10) . ?
C26 N13 1.500(9) . ?
C26 H26A 0.9900 . ?
C26 H26B 0.9900 . ?
C28 H28A 0.9800 . ?
C28 H28B 0.9800 . ?
C28 H28C 0.9800 . ?
N13 C24 1.337(11) . ?
N13 C23 1.337(11) . ?
C23 N14 1.337(11) . ?
C23 H23 0.9500 . ?
N14 C25 1.337(11) . ?
N14 C27 1.488(9) . ?
C25 C24 1.337(11) . ?
C25 H25 0.9500 . ?
C24 H24 0.9500 . ?
C27 H27A 0.9800 . ?
C27 H27B 0.9800 . ?
C27 H27C 0.9800 . ?
N12 C29 1.293(8) . ?
N12 C30 1.293(8) . ?
N12 C34 1.497(9) . ?
C30 C31 1.293(8) . ?
C30 H30 0.9500 . ?
C31 N11 1.293(8) . ?
C31 H31 0.9500 . ?
N11 C29 1.293(8) . ?
N11 C32 1.500(9) . ?
C29 H29 0.9500 . ?
C32 C33 1.492(10) . ?
C32 H32A 0.9900 . ?
C32 H32B 0.9900 . ?
C33 H33A 0.9800 . ?
C33 H33B 0.9800 . ?
C33 H33C 0.9800 . ?
C34 H34A 0.9800 . ?
C34 H34B 0.9800 . ?
C34 H34C 0.9800 . ?

loop_
_geom_hbond_atom_site_label_D
_geom_hbond_atom_site_label_H
_geom_hbond_atom_site_label_A
_geom_hbond_distance_DH
_geom_hbond_distance_HA
_geom_hbond_distance_DA
_geom_hbond_angle_DHA
_geom_hbond_site_symmetry_A
_geom_hbond_publ_flag
C34^b H34A^b N7 0.98 2.47 3.20(2) 130.5 8_455 yes
C33^b H33C^b N5 0.98 1.75 2.65(4) 150.9 1_545 yes
C29^b H29^b N1 0.95 2.54 3.472(13) 167.8 4_545 yes
C31^b H31^b N3 0.95 2.60 3.441(13) 148.3 6_566 yes
C30^b H30^b N1 0.95 2.52 3.453(12) 167.3 3_445 yes
C27^a H27B^a S5 0.98 2.94 3.63(3) 128.9 7_566 yes
C24^a H24^a N3 0.95 2.68 3.330(16) 125.7 6_566 yes
C25^a H25^a S3 0.95 2.99 3.641(15) 127.2 6_566 yes
C23^a H23^a S6 0.95 2.98 3.908(14) 165.6 . yes
C28^a H28C^a S8 0.98 2.76 3.62(4) 146.9 7_566 yes
C26^a H26B^a N5 0.99 2.67 3.470(19) 137.7 1_545 yes
C22 H22 N4 0.95 2.43 3.224(10) 140.6 4 yes
C18 H18 N3 0.95 2.68 3.313(10) 124.3 8_566 yes
C18 H18 N2 0.95 2.69 3.424(11) 134.2 5_666 yes
C17 H17B N2 0.98 2.63 3.484(11) 145.5 5_666 yes
C17 H17A N4 0.98 2.43 3.273(11) 143.4 4 yes
